data_5000369
_chemical_formula_moiety 'C19 H43 Cl1 O1 P2 Ru1'
_chemical_formula_sum 'C19 H43 Cl O P2 Ru'
_chemical_formula_weight 486.02
_space_group_IT_number 14
_symmetry_cell_setting monoclinic
_symmetry_space_group_name_Hall '-P 2yab'
_symmetry_space_group_name_H-M 'P 1 21/a 1'
_atom_sites_solution_hydrogens geom
_atom_sites_solution_primary direct
_atom_sites_solution_secondary difmap
_cell_angle_alpha 90
_cell_angle_beta 109.59(3)
_cell_angle_gamma 90
_cell_formula_units_Z 2
_cell_length_a 11.864(7)
_cell_length_b 12.315(8)
_cell_length_c 8.585(5)
_cell_measurement_reflns_used 134
_cell_measurement_temperature 103
_cell_measurement_theta_max 11.03
_cell_measurement_theta_min 5.71
_cell_volume 1181.8(13)
_diffrn_ambient_temperature 103
_diffrn_detector_area_resol_mean ?
_diffrn_measured_fraction_theta_full 0
_diffrn_measured_fraction_theta_max 1
_diffrn_measurement_device_type 'refurbished Picker diffractometer'
_diffrn_measurement_method '\q/2\q scans'
_diffrn_radiation_type 'Mo K\a'
_diffrn_radiation_wavelength 0.71069
_diffrn_reflns_av_R_equivalents 0
_diffrn_reflns_limit_h_max 12
_diffrn_reflns_limit_h_min -12
_diffrn_reflns_limit_k_max 13
_diffrn_reflns_limit_k_min 0
_diffrn_reflns_limit_l_max 9
_diffrn_reflns_limit_l_min -9
_diffrn_reflns_number 3252
_diffrn_reflns_theta_full 0
_diffrn_reflns_theta_max 22.502
_diffrn_reflns_theta_min 3.01293
_diffrn_standards_decay_% 14.3
_diffrn_standards_interval_count 200
_diffrn_standards_number 4
_exptl_absorpt_coefficient_mu 0.9168
_exptl_absorpt_correction_T_max 0.911
_exptl_absorpt_correction_T_min 0.78
_exptl_absorpt_correction_type analytical
_exptl_absorpt_process_details Tompa
_exptl_crystal_colour orange
_exptl_crystal_density_diffrn 1.366
_exptl_crystal_density_meas ?
_exptl_crystal_density_method 'not measured'
_exptl_crystal_description block
_exptl_crystal_F_000 512
_exptl_crystal_size_max 0.27
_exptl_crystal_size_mid 0.26
_exptl_crystal_size_min 0.11
_refine_diff_density_max 0.410
_refine_diff_density_min -0.377
_refine_diff_density_rms 0.076
_refine_ls_extinction_coef 0.0015(13)
_refine_ls_extinction_expression Fc^*^=kFc[1+0.001xFc^2^\l^3^/sin(2\q)]^-1/4^
_refine_ls_extinction_method SHELXL
_refine_ls_goodness_of_fit_all 1.157
_refine_ls_goodness_of_fit_obs 1.301
_refine_ls_hydrogen_treatment constr
_refine_ls_matrix_type full
_refine_ls_number_parameters 118
_refine_ls_number_reflns 1545
_refine_ls_number_restraints 110
_refine_ls_restrained_S_all 1.155
_refine_ls_restrained_S_obs 1.284
_refine_ls_R_factor_all 0.0756
_refine_ls_R_factor_obs 0.0485
_refine_ls_shift/esd_max 0.012
_refine_ls_shift/esd_mean 0.001
_refine_ls_structure_factor_coef Fsqd
_refine_ls_weighting_details 'w = 1/[\s^2^(Fo^2^)+(0.05Fo^2^)^2^]'
_refine_ls_weighting_scheme calc
_refine_ls_wR_factor_all 0.1323
_refine_ls_wR_factor_obs 0.1204
_reflns_number_gt 1938
_reflns_number_total 3252
_reflns_threshold_expression F^2^>2.33\s(F^2^)
_cod_depositor_comments
;
The following automatic conversions were performed:

'_refine_ls_weighting_scheme' value ' calc
1/[\s^2^(Fo^2^)+(0.05Fo^2^)^2^]' was changed to 'calc'. New tag
'_refine_ls_weighting_details' was created. The value of the new tag
was set to 'w = 1/[\s^2^(Fo^2^)+(0.05Fo^2^)^2^]'.

Automatic conversion script
Id: cif_fix_values 3143 2015-03-26 13:38:13Z robertas 
;
_cod_original_sg_symbol_H-M 'P 21/a'
_cod_original_formula_sum 'C19 H43 Cl1 O1 P2 Ru1'
_cod_database_code 5000369

loop_
_symmetry_equiv_pos_as_xyz
x,y,z
1/2-x,1/2+y,-z
1/2+x,1/2-y,z
-x,-y,-z

loop_
_atom_site_aniso_label
_atom_site_aniso_U_11
_atom_site_aniso_U_22
_atom_site_aniso_U_33
_atom_site_aniso_U_23
_atom_site_aniso_U_13
_atom_site_aniso_U_12
Ru1 0.0270(7) 0.044(2) 0.0263(6) 0.004(2) 0.0007(4) 0.0085(14)
Cl2 0.077(4) 0.130(6) 0.087(5) 0.023(4) -0.011(3) 0.003(4)
P3 0.032(2) 0.082(3) 0.028(2) 0.002(3) 0.0012(14) 0.013(3)
P13 0.022(2) 0.019(2) 0.026(2) -0.005(2) -0.0033(11) -0.001(2)

loop_
_atom_site_label
_atom_site_type_symbol
_atom_site_fract_x
_atom_site_fract_y
_atom_site_fract_z
_atom_site_U_iso_or_equiv
_atom_site_thermal_displace_type
_atom_site_occupancy
_atom_site_calc_flag
_atom_site_refinement_flags
_atom_site_disorder_group
Ru1 Ru 0.4957(3) 0.47531(11) 0.4954(5) 0.0347(7) Uani 0.50 d P -1
Cl2 Cl 0.4591(6) 0.3072(8) 0.3907(8) 0.107(2) Uani 0.50 d PU -1
P3 P 0.3018(3) 0.5199(4) 0.3007(4) 0.0497(11) Uani 0.50 d PD -1
C4 C 0.2065(13) 0.3925(11) 0.2234(17) 0.074(4) Uiso 0.50 d PD -1
H4A H 0.2495(13) 0.3423(11) 0.1747(17) 0.096 Uiso 0.50 calc PR -1
H4B H 0.1305(13) 0.4131(11) 0.1396(17) 0.096 Uiso 0.50 calc PR -1
H4C H 0.1908(13) 0.3571(11) 0.3163(17) 0.096 Uiso 0.50 calc PR -1
C5 C 0.3033(21) 0.5799(19) 0.1010(23) 0.092(12) Uiso 0.50 d PDU -1
C6 C 0.1894(15) 0.6268(16) -0.0216(31) 0.061(9) Uiso 0.50 d PDU -1
H6A H 0.1649(15) 0.6908(16) 0.0268(31) 0.079 Uiso 0.50 calc PR -1
H6B H 0.1258(15) 0.5721(16) -0.0474(31) 0.079 Uiso 0.50 calc PR -1
H6C H 0.2041(15) 0.6477(16) -0.1233(31) 0.079 Uiso 0.50 calc PR -1
C7 C 0.3417(27) 0.4803(18) 0.0280(49) 0.137(17) Uiso 0.50 d PDU -1
H7A H 0.2792(27) 0.4246(18) 0.0060(49) 0.178 Uiso 0.50 calc PR -1
H7B H 0.4163(27) 0.4518(18) 0.1063(49) 0.178 Uiso 0.50 calc PR -1
H7C H 0.3543(27) 0.4999(18) -0.0756(49) 0.178 Uiso 0.50 calc PR -1
C8 C 0.4031(14) 0.6625(14) 0.1321(22) 0.079(6) Uiso 0.50 d PDU -1
H8A H 0.3818(14) 0.7284(14) 0.1801(22) 0.103 Uiso 0.50 calc PR -1
H8B H 0.4149(14) 0.6806(14) 0.0275(22) 0.103 Uiso 0.50 calc PR -1
H8C H 0.4772(14) 0.6321(14) 0.2090(22) 0.103 Uiso 0.50 calc PR -1
C9 C 0.1971(11) 0.5916(11) 0.3798(15) 0.067(4) Uiso 0.50 d PDU -1
C10 C 0.2219(15) 0.5536(13) 0.5516(16) 0.079(5) Uiso 0.50 d PDU -1
H10A H 0.3081(15) 0.5574(13) 0.6117(16) 0.103 Uiso 0.50 calc PR -1
H10B H 0.1946(15) 0.4785(13) 0.5504(16) 0.103 Uiso 0.50 calc PR -1
H10C H 0.1795(15) 0.6000(13) 0.6066(16) 0.103 Uiso 0.50 calc PR -1
C11 C 0.0697(11) 0.5887(12) 0.2811(17) 0.023(5) Uiso 0.50 d PDU -1
H11A H 0.0586(11) 0.6144(12) 0.1689(17) 0.030 Uiso 0.50 calc PR -1
H11B H 0.0252(11) 0.6356(12) 0.3322(17) 0.030 Uiso 0.50 calc PR -1
H11C H 0.0401(11) 0.5140(12) 0.2762(17) 0.030 Uiso 0.50 calc PR -1
C12 C 0.2383(14) 0.7138(11) 0.3850(19) 0.085(5) Uiso 0.50 d PDU -1
H12A H 0.3236(14) 0.7194(11) 0.4500(19) 0.110 Uiso 0.50 calc PR -1
H12B H 0.1919(14) 0.7585(11) 0.4361(19) 0.110 Uiso 0.50 calc PR -1
H12C H 0.2251(14) 0.7395(11) 0.2722(19) 0.110 Uiso 0.50 calc PR -1
P13 P 0.6802(3) 0.4124(3) 0.6839(4) 0.0252(8) Uani 0.50 d PD -1
C14 C 0.7060(10) 0.2701(8) 0.6558(13) 0.039(3) Uiso 0.50 d PD -1
H14A H 0.7021(10) 0.2575(8) 0.5414(13) 0.051 Uiso 0.50 calc PR -1
H14B H 0.6448(10) 0.2264(8) 0.6797(13) 0.051 Uiso 0.50 calc PR -1
H14C H 0.7853(10) 0.2493(8) 0.7312(13) 0.051 Uiso 0.50 calc PR -1
C15 C 0.8145(8) 0.4825(8) 0.6551(11) 0.025(2) Uiso 0.50 d PDU -1
C16 C 0.9331(21) 0.4186(20) 0.7075(30) 0.101(13) Uiso 0.50 d PDU -1
H16A H 0.9191(21) 0.3460(20) 0.6579(30) 0.131 Uiso 0.50 calc PR -1
H16B H 0.9642(21) 0.4121(20) 0.8282(30) 0.131 Uiso 0.50 calc PR -1
H16C H 0.9914(21) 0.4571(20) 0.6696(30) 0.131 Uiso 0.50 calc PR -1
C17 C 0.7802(12) 0.5039(10) 0.4671(12) 0.046(3) Uiso 0.50 d PDU -1
H17A H 0.7607(12) 0.4349(10) 0.4071(12) 0.059 Uiso 0.50 calc PR -1
H17B H 0.8477(12) 0.5381(10) 0.4445(12) 0.059 Uiso 0.50 calc PR -1
H17C H 0.7106(12) 0.5522(10) 0.4308(12) 0.059 Uiso 0.50 calc PR -1
C18 C 0.8426(9) 0.5930(8) 0.7357(12) 0.033(3) Uiso 0.50 d PDU -1
H18A H 0.7694(9) 0.6368(8) 0.7055(12) 0.043 Uiso 0.50 calc PR -1
H18B H 0.9021(9) 0.6295(8) 0.6976(12) 0.043 Uiso 0.50 calc PR -1
H18C H 0.8746(9) 0.5845(8) 0.8560(12) 0.043 Uiso 0.50 calc PR -1
C19 C 0.6915(11) 0.4181(11) 0.9081(12) 0.019(5) Uiso 0.50 d PDU -1
C20 C 0.8168(12) 0.3948(15) 1.0272(24) 0.037(6) Uiso 0.50 d PDU -1
H20A H 0.8732(12) 0.4472(15) 1.0090(24) 0.048 Uiso 0.50 calc PR -1
H20B H 0.8405(12) 0.3211(15) 1.0082(24) 0.048 Uiso 0.50 calc PR -1
H20C H 0.8172(12) 0.4009(15) 1.1413(24) 0.048 Uiso 0.50 calc PR -1
C21 C 0.6031(12) 0.3372(11) 0.9349(20) 0.061(4) Uiso 0.50 d PDU -1
H21A H 0.5227(12) 0.3528(11) 0.8579(20) 0.079 Uiso 0.50 calc PR -1
H21B H 0.6031(12) 0.3431(11) 1.0488(20) 0.079 Uiso 0.50 calc PR -1
H21C H 0.6264(12) 0.2634(11) 0.9155(20) 0.079 Uiso 0.50 calc PR -1
C22 C 0.6553(13) 0.5297(10) 0.9687(20) 0.031(5) Uiso 0.50 d PDU -1
H22A H 0.7086(13) 0.5871(10) 0.9556(20) 0.040 Uiso 0.50 calc PR -1
H22B H 0.6624(13) 0.5238(10) 1.0854(20) 0.040 Uiso 0.50 calc PR -1
H22C H 0.5725(13) 0.5473(10) 0.9027(20) 0.040 Uiso 0.50 calc PR -1
C23 C 0.5187(15) 0.6248(17) 0.5789(22) 0.060(5) Uiso 0.50 d P -1
O24 O 0.5116(11) 0.6944(11) 0.6620(14) 0.046(4) Uiso 0.50 d P -1

loop_
_atom_type_symbol
_atom_type_description
_atom_type_scat_dispersion_real
_atom_type_scat_dispersion_imag
_atom_type_scat_source
RU Ru -1.42 0.836 'International Tables Vol. IV (1974) Table 2.2B'
CL Cl 0.132 0.159 'International Tables Vol. IV (1974) Table 2.2B'
P P 0.09 0.095 'International Tables Vol. IV (1974) Table 2.2B'
O O 0.008 0.006 'International Tables Vol. IV (1974) Table 2.2B'
C C 0.002 0.002 'International Tables Vol. IV (1974) Table 2.2B'
H H 0 0 'International Tables Vol. IV (1974) Table 2.2B'

loop_
_geom_angle_atom_site_label_1
_geom_angle_atom_site_label_2
_geom_angle_atom_site_label_3
_geom_angle
_geom_angle_site_symmetry_1
_geom_angle_site_symmetry_3
_geom_angle_publ_flag
C23 Ru1 Cl2 176.8(6) . . ?
C23 Ru1 P13 94.2(5) . . ?
Cl2 Ru1 P13 89.0(2) . . ?
C23 Ru1 P3 91.3(5) . . ?
Cl2 Ru1 P3 85.5(2) . . ?
P13 Ru1 P3 174.09(12) . . ?
C9 P3 C5 111.5(8) . . ?
C9 P3 C4 97.4(6) . . ?
C5 P3 C4 101.0(8) . . ?
C9 P3 Ru1 117.5(4) . . ?
C5 P3 Ru1 115.1(8) . . ?
C4 P3 Ru1 111.6(5) . . ?
P3 C4 H4A 109.5(5) . . ?
P3 C4 H4B 109.5(5) . . ?
H4A C4 H4B 109.5 . . ?
P3 C4 H4C 109.5(4) . . ?
H4A C4 H4C 109.5 . . ?
H4B C4 H4C 109.5 . . ?
C7 C5 C8 107.0(16) . . ?
C7 C5 C6 109.9(17) . . ?
C8 C5 C6 109.1(15) . . ?
C7 C5 P3 99.0(21) . . ?
C8 C5 P3 110.5(14) . . ?
C6 C5 P3 120.2(15) . . ?
C5 C6 H6A 109.5(12) . . ?
C5 C6 H6B 109.5(11) . . ?
H6A C6 H6B 109.5 . . ?
C5 C6 H6C 109.5(11) . . ?
H6A C6 H6C 109.5 . . ?
H6B C6 H6C 109.5 . . ?
C5 C7 H7A 109.5(14) . . ?
C5 C7 H7B 109.5(14) . . ?
H7A C7 H7B 109.5 . . ?
C5 C7 H7C 109.5(17) . . ?
H7A C7 H7C 109.5 . . ?
H7B C7 H7C 109.5 . . ?
C5 C8 H8A 109.5(10) . . ?
C5 C8 H8B 109.5(10) . . ?
H8A C8 H8B 109.5 . . ?
C5 C8 H8C 109.5(11) . . ?
H8A C8 H8C 109.5 . . ?
H8B C8 H8C 109.5 . . ?
C11 C9 C10 113.0(11) . . ?
C11 C9 C12 106.9(11) . . ?
C10 C9 C12 108.5(11) . . ?
C11 C9 P3 118.1(9) . . ?
C10 C9 P3 106.5(10) . . ?
C12 C9 P3 103.2(9) . . ?
C9 C10 H10A 109.5(8) . . ?
C9 C10 H10B 109.5(8) . . ?
H10A C10 H10B 109.5 . . ?
C9 C10 H10C 109.5(8) . . ?
H10A C10 H10C 109.5 . . ?
H10B C10 H10C 109.5 . . ?
C9 C11 H11A 109.5(8) . . ?
C9 C11 H11B 109.5(7) . . ?
H11A C11 H11B 109.5 . . ?
C9 C11 H11C 109.5(8) . . ?
H11A C11 H11C 109.5 . . ?
H11B C11 H11C 109.5 . . ?
C9 C12 H12A 109.5(7) . . ?
C9 C12 H12B 109.5(7) . . ?
H12A C12 H12B 109.5 . . ?
C9 C12 H12C 109.5(7) . . ?
H12A C12 H12C 109.5 . . ?
H12B C12 H12C 109.5 . . ?
C14 P13 C19 102.4(5) . . ?
C14 P13 C15 103.6(5) . . ?
C19 P13 C15 109.9(5) . . ?
C14 P13 Ru1 112.6(4) . . ?
C19 P13 Ru1 114.7(4) . . ?
C15 P13 Ru1 112.6(3) . . ?
P13 C14 H14A 109.5(3) . . ?
P13 C14 H14B 109.5(4) . . ?
H14A C14 H14B 109.5 . . ?
P13 C14 H14C 109.5(4) . . ?
H14A C14 H14C 109.5 . . ?
H14B C14 H14C 109.5 . . ?
C18 C15 C16 106.6(11) . . ?
C18 C15 C17 105.3(8) . . ?
C16 C15 C17 106.6(11) . . ?
C18 C15 P13 114.6(6) . . ?
C16 C15 P13 117.0(13) . . ?
C17 C15 P13 105.9(7) . . ?
C15 C16 H16A 109.5(10) . . ?
C15 C16 H16B 109.5(10) . . ?
H16A C16 H16B 109.5 . . ?
C15 C16 H16C 109.5(13) . . ?
H16A C16 H16C 109.5 . . ?
H16B C16 H16C 109.5 . . ?
C15 C17 H17A 109.5(6) . . ?
C15 C17 H17B 109.5(6) . . ?
H17A C17 H17B 109.5 . . ?
C15 C17 H17C 109.5(6) . . ?
H17A C17 H17C 109.5 . . ?
H17B C17 H17C 109.5 . . ?
C15 C18 H18A 109.5(5) . . ?
C15 C18 H18B 109.5(5) . . ?
H18A C18 H18B 109.5 . . ?
C15 C18 H18C 109.5(5) . . ?
H18A C18 H18C 109.5 . . ?
H18B C18 H18C 109.5 . . ?
C21 C19 C20 110.0(11) . . ?
C21 C19 C22 104.1(9) . . ?
C20 C19 C22 104.8(10) . . ?
C21 C19 P13 108.3(9) . . ?
C20 C19 P13 113.5(10) . . ?
C22 C19 P13 115.8(9) . . ?
C19 C20 H20A 109.5(8) . . ?
C19 C20 H20B 109.5(8) . . ?
H20A C20 H20B 109.5 . . ?
C19 C20 H20C 109.5(9) . . ?
H20A C20 H20C 109.5 . . ?
H20B C20 H20C 109.5 . . ?
C19 C21 H21A 109.5(7) . . ?
C19 C21 H21B 109.5(7) . . ?
H21A C21 H21B 109.5 . . ?
C19 C21 H21C 109.5(7) . . ?
H21A C21 H21C 109.5 . . ?
H21B C21 H21C 109.5 . . ?
C19 C22 H22A 109.5(7) . . ?
C19 C22 H22B 109.5(7) . . ?
H22A C22 H22B 109.5 . . ?
C19 C22 H22C 109.5(6) . . ?
H22A C22 H22C 109.5 . . ?
H22B C22 H22C 109.5 . . ?
O24 C23 Ru1 155.1(14) . . ?

loop_
_geom_bond_atom_site_label_1
_geom_bond_atom_site_label_2
_geom_bond_distance
_geom_bond_site_symmetry_2
_geom_bond_publ_flag
Ru1 C23 1.96(2) . ?
Ru1 Cl2 2.241(10) . ?
Ru1 P13 2.374(5) . ?
Ru1 P3 2.411(5) . ?
P3 C9 1.830(12) . ?
P3 C5 1.872(15) . ?
P3 C4 1.918(13) . ?
C4 H4A 0.98 . ?
C4 H4B 0.98 . ?
C4 H4C 0.98 . ?
C5 C7 1.52(2) . ?
C5 C8 1.52(2) . ?
C5 C6 1.52(2) . ?
C6 H6A 0.98 . ?
C6 H6B 0.98 . ?
C6 H6C 0.98 . ?
C7 H7A 0.98 . ?
C7 H7B 0.98 . ?
C7 H7C 0.98 . ?
C8 H8A 0.98 . ?
C8 H8B 0.98 . ?
C8 H8C 0.98 . ?
C9 C11 1.46(2) . ?
C9 C10 1.48(2) . ?
C9 C12 1.58(2) . ?
C10 H10A 0.98 . ?
C10 H10B 0.98 . ?
C10 H10C 0.98 . ?
C11 H11A 0.98 . ?
C11 H11B 0.98 . ?
C11 H11C 0.98 . ?
C12 H12A 0.98 . ?
C12 H12B 0.98 . ?
C12 H12C 0.98 . ?
P13 C14 1.809(11) . ?
P13 C19 1.885(10) . ?
P13 C15 1.900(9) . ?
C14 H14A 0.98 . ?
C14 H14B 0.98 . ?
C14 H14C 0.98 . ?
C15 C18 1.513(13) . ?
C15 C16 1.54(2) . ?
C15 C17 1.549(12) . ?
C16 H16A 0.98 . ?
C16 H16B 0.98 . ?
C16 H16C 0.98 . ?
C17 H17A 0.98 . ?
C17 H17B 0.98 . ?
C17 H17C 0.98 . ?
C18 H18A 0.98 . ?
C18 H18B 0.98 . ?
C18 H18C 0.98 . ?
C19 C21 1.520(15) . ?
C19 C20 1.523(15) . ?
C19 C22 1.578(14) . ?
C20 H20A 0.98 . ?
C20 H20B 0.98 . ?
C20 H20C 0.98 . ?
C21 H21A 0.98 . ?
C21 H21B 0.98 . ?
C21 H21C 0.98 . ?
C22 H22A 0.98 . ?
C22 H22B 0.98 . ?
C22 H22C 0.98 . ?
C23 O24 1.14(3) . ?
